data_4514428
loop_
_publ_author_name
'Zhang, Jichuan'
'Zhang, Jiaheng'
'Imler, Gregory H.'
'Parrish, Damon A.'
'Shreeve, Jean&#x2019;ne M.'

_publ_section_title
;
 Sodium and Potassium 3,5-Dinitro-4-hydropyrazolate: Three-Dimensional
 Metal--Organic Frameworks as Promising Super-heat-resistant Explosives
;
_journal_name_full 'ACS Applied Energy Materials'
_journal_paper_doi 10.1021/acsaem.9b01608
_journal_year 2019
_chemical_formula_moiety 'C3 N4 O5, 2 (Na), 2 (H2 O)'
_chemical_formula_sum 'C3 H4 N4 Na2 O7'
_chemical_formula_weight 254.08
_space_group_crystal_system monoclinic
_space_group_IT_number 15
_space_group_name_Hall '-C 2yc'
_space_group_name_H-M_alt 'C 1 2/c 1'
_symmetry_space_group_name_Hall '-C 2yc'
_symmetry_space_group_name_H-M 'C 1 2/c 1'
_atom_sites_solution_hydrogens difmap
_audit_creation_method SHELXL-2014/7
_cell_angle_alpha 90
_cell_angle_beta 120.0340(10)
_cell_angle_gamma 90
_cell_formula_units_Z 8
_cell_length_a 17.3830(10)
_cell_length_b 6.7043(4)
_cell_length_c 17.0965(10)
_cell_measurement_reflns_used 4164
_cell_measurement_temperature 296(2)
_cell_measurement_theta_max 29.99
_cell_measurement_theta_min 2.71
_cell_volume 1724.91(18)
_computing_cell_refinement 'Bruker APEX3 v2015.5-2 (Bruker, 2015)'
_computing_data_collection 'Bruker APEX3 v2015.5-2 (Bruker, 2015)'
_computing_data_reduction
;
Bruker SAINT v8.34A (Bruker, 2013), Bruker XPREP v2014/2 (Bruker, 2014)
;
_computing_molecular_graphics 'Bruker SHELXTL v2014/7 (Bruker, 2014)'
_computing_publication_material 'Bruker SHELXTL v2014/7 (Bruker, 2014)'
_computing_structure_refinement 'SHELXL-2014/7 (Sheldrick, 2014)'
_computing_structure_solution 'Bruker SHELXTL v2014/7 (Bruker, 2014)'
_diffrn_ambient_temperature 296(2)
_diffrn_measured_fraction_theta_full 0.995
_diffrn_measured_fraction_theta_max 0.958
_diffrn_measurement_device_type 'Bruker SMART APEX II CCD'
_diffrn_measurement_method '\w scans'
_diffrn_radiation_monochromator graphite
_diffrn_radiation_source 'fine focus sealed tube'
_diffrn_radiation_type MoK\a
_diffrn_radiation_wavelength 0.71073
_diffrn_reflns_av_R_equivalents 0.0186
_diffrn_reflns_av_unetI/netI 0.0173
_diffrn_reflns_Laue_measured_fraction_full 0.995
_diffrn_reflns_Laue_measured_fraction_max 0.958
_diffrn_reflns_limit_h_max 24
_diffrn_reflns_limit_h_min -24
_diffrn_reflns_limit_k_max 9
_diffrn_reflns_limit_k_min -9
_diffrn_reflns_limit_l_max 23
_diffrn_reflns_limit_l_min -23
_diffrn_reflns_number 9498
_diffrn_reflns_point_group_measured_fraction_full 0.995
_diffrn_reflns_point_group_measured_fraction_max 0.958
_diffrn_reflns_theta_full 25.242
_diffrn_reflns_theta_max 30.032
_diffrn_reflns_theta_min 2.707
_exptl_absorpt_coefficient_mu 0.267
_exptl_absorpt_correction_T_max 0.7460
_exptl_absorpt_correction_T_min 0.7153
_exptl_absorpt_correction_type multi-scan
_exptl_absorpt_process_details 'SADABS v2014/5 (Bruker, 2008)'
_exptl_crystal_colour 'clear colorless'
_exptl_crystal_density_diffrn 1.957
_exptl_crystal_description needle
_exptl_crystal_F_000 1024
_exptl_crystal_size_max 0.284
_exptl_crystal_size_mid 0.237
_exptl_crystal_size_min 0.092
_refine_diff_density_max 0.431
_refine_diff_density_min -0.244
_refine_diff_density_rms 0.046
_refine_ls_extinction_method none
_refine_ls_goodness_of_fit_ref 1.033
_refine_ls_hydrogen_treatment refxyz
_refine_ls_matrix_type full
_refine_ls_number_parameters 158
_refine_ls_number_reflns 2422
_refine_ls_number_restraints 6
_refine_ls_restrained_S_all 1.032
_refine_ls_R_factor_all 0.0340
_refine_ls_R_factor_gt 0.0282
_refine_ls_shift/su_max 0.001
_refine_ls_shift/su_mean 0.000
_refine_ls_structure_factor_coef Fsqd
_refine_ls_weighting_details 'w=1/[\s^2^(Fo^2^)+(0.0397P)^2^+1.0142P] where P=(Fo^2^+2Fc^2^)/3'
_refine_ls_weighting_scheme calc
_refine_ls_wR_factor_gt 0.0751
_refine_ls_wR_factor_ref 0.0784
_reflns_Friedel_coverage 0.000
_reflns_number_gt 2103
_reflns_number_total 2422
_reflns_threshold_expression 'I > 2\s(I)'
_cod_data_source_file ae9b01608_si_002.cif
_cod_data_source_block shrv760
_cod_database_code 4514428
_shelx_shelxl_version_number 2014/7
_shelx_space_group_comment
;
The symmetry employed for this shelxl refinement is uniquely defined
by the following loop, which should always be used as a source of
symmetry information in preference to the above space-group names.
They are only intended as comments.
;
_shelx_estimated_absorpt_t_min 0.928
_shelx_estimated_absorpt_t_max 0.976

loop_
_space_group_symop_operation_xyz
'x, y, z'
'-x, y, -z+1/2'
'x+1/2, y+1/2, z'
'-x+1/2, y+1/2, -z+1/2'
'-x, -y, -z'
'x, -y, z-1/2'
'-x+1/2, -y+1/2, -z'
'x+1/2, -y+1/2, z-1/2'

loop_
_atom_site_label
_atom_site_type_symbol
_atom_site_fract_x
_atom_site_fract_y
_atom_site_fract_z
_atom_site_U_iso_or_equiv
_atom_site_adp_type
_atom_site_occupancy
_atom_site_site_symmetry_order
_atom_site_calc_flag
_atom_site_refinement_flags_posn
_atom_site_refinement_flags_adp
_atom_site_refinement_flags_occupancy
O1 O 0.75091(6) 0.94855(16) 0.75898(6) 0.0354(2) Uani 1 1 d . . .
O2 O 0.77079(6) 0.97534(14) 0.64338(6) 0.0294(2) Uani 1 1 d . . .
N3 N 0.72207(6) 0.92928(14) 0.67608(6) 0.02112(19) Uani 1 1 d . . .
C4 C 0.63810(7) 0.85770(16) 0.62062(7) 0.0187(2) Uani 1 1 d . . .
C5 C 0.57213(7) 0.80750(14) 0.64440(7) 0.01627(19) Uani 1 1 d . . .
O6 O 0.57505(5) 0.81723(11) 0.71951(5) 0.02051(17) Uani 1 1 d . . .
C7 C 0.50207(7) 0.74774(16) 0.55715(7) 0.0184(2) Uani 1 1 d . . .
N8 N 0.41593(6) 0.69372(14) 0.53203(6) 0.02082(19) Uani 1 1 d . . .
O9 O 0.39542(6) 0.67547(15) 0.59248(6) 0.0320(2) Uani 1 1 d . . .
O10 O 0.36130(6) 0.66552(15) 0.45115(6) 0.0343(2) Uani 1 1 d . . .
N11 N 0.52633(6) 0.76323(15) 0.49236(6) 0.0225(2) Uani 1 1 d . . .
N12 N 0.60836(7) 0.82932(15) 0.53043(6) 0.0226(2) Uani 1 1 d . . .
Na13 Na 0.5000 0.56748(10) 0.7500 0.03037(17) Uani 1 2 d S T P
Na14 Na 0.20413(3) 0.66333(7) 0.36349(3) 0.02607(13) Uani 1 1 d . . .
Na15 Na 0.5000 0.07809(10) 0.7500 0.02517(15) Uani 1 2 d S T P
O16 O 0.55564(6) 0.32532(13) 0.69101(6) 0.02552(18) Uani 1 1 d D . .
H16A H 0.5339(10) 0.304(2) 0.6372(6) 0.038 Uiso 1 1 d D U .
H16B H 0.6077(6) 0.352(2) 0.7099(10) 0.038 Uiso 1 1 d D U .
O17 O 0.14881(7) 0.36994(15) 0.39216(6) 0.0315(2) Uani 1 1 d D . .
H17A H 0.1476(12) 0.362(3) 0.4398(8) 0.047 Uiso 1 1 d D U .
H17B H 0.1721(12) 0.267(2) 0.3886(12) 0.047 Uiso 1 1 d D U .

loop_
_atom_site_aniso_label
_atom_site_aniso_U_11
_atom_site_aniso_U_22
_atom_site_aniso_U_33
_atom_site_aniso_U_23
_atom_site_aniso_U_13
_atom_site_aniso_U_12
O1 0.0274(5) 0.0548(6) 0.0192(4) -0.0043(4) 0.0080(4) -0.0141(4)
O2 0.0251(4) 0.0341(5) 0.0372(5) 0.0002(4) 0.0216(4) -0.0053(4)
N3 0.0188(4) 0.0231(4) 0.0220(5) 0.0012(3) 0.0106(4) -0.0015(3)
C4 0.0178(5) 0.0230(5) 0.0171(5) 0.0003(4) 0.0100(4) -0.0015(4)
C5 0.0177(5) 0.0169(4) 0.0161(5) 0.0015(3) 0.0099(4) 0.0012(4)
O6 0.0236(4) 0.0254(4) 0.0155(3) -0.0006(3) 0.0120(3) -0.0002(3)
C7 0.0168(5) 0.0233(5) 0.0153(5) -0.0002(4) 0.0081(4) -0.0011(4)
N8 0.0178(4) 0.0242(4) 0.0204(4) 0.0000(3) 0.0095(4) 0.0002(3)
O9 0.0259(5) 0.0468(6) 0.0316(5) 0.0008(4) 0.0207(4) -0.0021(4)
O10 0.0196(4) 0.0496(6) 0.0231(4) -0.0022(4) 0.0027(4) -0.0052(4)
N11 0.0224(5) 0.0302(5) 0.0164(4) -0.0010(4) 0.0107(4) -0.0024(4)
N12 0.0232(5) 0.0302(5) 0.0180(4) -0.0001(4) 0.0130(4) -0.0024(4)
Na13 0.0485(4) 0.0229(3) 0.0323(4) 0.000 0.0297(4) 0.000
Na14 0.0205(2) 0.0349(3) 0.0219(2) -0.00004(18) 0.00996(19) -0.00374(18)
Na15 0.0284(3) 0.0233(3) 0.0291(4) 0.000 0.0183(3) 0.000
O16 0.0252(4) 0.0326(4) 0.0193(4) -0.0024(3) 0.0115(4) -0.0031(3)
O17 0.0407(5) 0.0343(5) 0.0285(5) 0.0031(4) 0.0240(4) 0.0019(4)

loop_
_atom_type_symbol
_atom_type_description
_atom_type_scat_dispersion_real
_atom_type_scat_dispersion_imag
_atom_type_scat_source
C C 0.0033 0.0016 'International Tables Vol C Tables 4.2.6.8 and 6.1.1.4'
H H 0.0000 0.0000 'International Tables Vol C Tables 4.2.6.8 and 6.1.1.4'
N N 0.0061 0.0033 'International Tables Vol C Tables 4.2.6.8 and 6.1.1.4'
Na Na 0.0362 0.0249 'International Tables Vol C Tables 4.2.6.8 and 6.1.1.4'
O O 0.0106 0.0060 'International Tables Vol C Tables 4.2.6.8 and 6.1.1.4'

loop_
_geom_angle_atom_site_label_1
_geom_angle_atom_site_label_2
_geom_angle_atom_site_label_3
_geom_angle
O1 N3 O2 119.88(10)
O1 N3 C4 120.31(9)
O2 N3 C4 119.81(9)
N3 C4 N12 119.89(9)
N3 C4 C5 127.73(10)
N12 C4 C5 112.38(9)
O6 C5 C7 130.92(10)
O6 C5 C4 130.21(10)
C7 C5 C4 98.86(8)
N11 C7 N8 119.42(9)
N11 C7 C5 112.03(9)
N8 C7 C5 128.36(9)
O10 N8 O9 121.92(10)
O10 N8 C7 119.48(9)
O9 N8 C7 118.60(9)
N12 N11 C7 108.76(9)
N11 N12 C4 107.98(9)
H16A O16 H16B 106.4(14)
H17A O17 H17B 106.0(15)

loop_
_geom_bond_atom_site_label_1
_geom_bond_atom_site_label_2
_geom_bond_distance
O1 N3 1.2511(12)
O2 N3 1.2647(12)
N3 C4 1.3691(14)
C4 N12 1.3723(14)
C4 C5 1.4354(14)
C5 O6 1.2611(12)
C5 C7 1.4319(14)
C7 N11 1.3723(13)
C7 N8 1.3836(14)
N8 O10 1.2390(13)
N8 O9 1.2566(13)
N11 N12 1.3131(14)
O16 H16A 0.813(9)
O16 H16B 0.814(9)
O17 H17A 0.826(9)
O17 H17B 0.817(9)

loop_
_geom_hbond_atom_site_label_D
_geom_hbond_atom_site_label_H
_geom_hbond_atom_site_label_A
_geom_hbond_distance_DH
_geom_hbond_distance_HA
_geom_hbond_distance_DA
_geom_hbond_angle_DHA
_geom_hbond_site_symmetry_A
O16 H16A N11 0.813(9) 1.971(9) 2.7819(12) 175.0(17) 5_666
O16 H16B O1 0.814(9) 2.331(9) 3.1375(13) 170.9(15) 4_646
O16 H16B O2 0.814(9) 2.476(12) 3.0952(13) 133.7(14) 4_646
O16 H16B N3 0.814(9) 2.656(10) 3.4339(13) 160.6(15) 4_646
O17 H17A N12 0.826(9) 1.994(10) 2.7966(12) 163.7(18) 3_445
O17 H17B O2 0.817(9) 2.114(9) 2.9207(13) 169.2(17) 5_666

loop_
_geom_torsion_atom_site_label_1
_geom_torsion_atom_site_label_2
_geom_torsion_atom_site_label_3
_geom_torsion_atom_site_label_4
_geom_torsion
O1 N3 C4 N12 -177.32(10)
O2 N3 C4 N12 2.39(16)
O1 N3 C4 C5 3.68(18)
O2 N3 C4 C5 -176.61(10)
N3 C4 C5 O6 0.25(19)
N12 C4 C5 O6 -178.81(10)
N3 C4 C5 C7 179.07(11)
N12 C4 C5 C7 0.01(11)
O6 C5 C7 N11 178.74(10)
C4 C5 C7 N11 -0.07(11)
O6 C5 C7 N8 3.73(19)
C4 C5 C7 N8 -175.08(11)
N11 C7 N8 O10 -1.99(16)
C5 C7 N8 O10 172.70(11)
N11 C7 N8 O9 178.28(10)
C5 C7 N8 O9 -7.03(17)
N8 C7 N11 N12 175.62(10)
C5 C7 N11 N12 0.11(13)
C7 N11 N12 C4 -0.09(12)
N3 C4 N12 N11 -179.09(10)
C5 C4 N12 N11 0.05(13)
